data_7700575
loop_
_publ_author_name
'Wang, Fenhua'
'Zhao, Xu'
'Meng, Xianfu'
'Wang, Shaowu'

_publ_section_title
;
 Rare-earth complexes supported by an ansa-bis(amidinate) ligand with a
 rigid o-phenylene linker: synthesis, structure, and catalytic activity
 for polymerization of cyclic esters.
;
_journal_issue 32
_journal_name_full 'Dalton transactions (Cambridge, England : 2003)'
_journal_page_first 12193
_journal_page_last 12198
_journal_paper_doi 10.1039/c9dt00365g
_journal_volume 48
_journal_year 2019
_chemical_formula_sum 'C84 H96 N12 Nd2'
_chemical_formula_weight 1562.20
_space_group_crystal_system monoclinic
_space_group_IT_number 14
_space_group_name_Hall '-P 2ybc'
_space_group_name_H-M_alt 'P 1 21/c 1'
_symmetry_space_group_name_Hall '-P 2ybc'
_symmetry_space_group_name_H-M 'P 1 21/c 1'
_atom_sites_solution_hydrogens geom
_audit_creation_method SHELXL-2016/6
_audit_update_record
;
2018-10-18 deposited with the CCDC.    2019-07-15 downloaded from the CCDC.
;
_cell_angle_alpha 90
_cell_angle_beta 112.1490(10)
_cell_angle_gamma 90
_cell_formula_units_Z 4
_cell_length_a 12.9980(5)
_cell_length_b 19.4421(7)
_cell_length_c 33.1588(10)
_cell_measurement_reflns_used 9953
_cell_measurement_temperature 293(2)
_cell_measurement_theta_max 27.47
_cell_measurement_theta_min 2.29
_cell_volume 7761.2(5)
_computing_cell_refinement 'Bruker SMART'
_computing_data_collection 'Bruker SMART'
_computing_data_reduction 'Bruker SAINT'
_computing_molecular_graphics 'Bruker SHELXTL'
_computing_publication_material 'Bruker SHELXTL'
_computing_structure_refinement 'SHELXL-2016/6 (Sheldrick, 2016)'
_computing_structure_solution 'Bruker SHELXTL'
_diffrn_ambient_temperature 293(2)
_diffrn_measured_fraction_theta_full 0.999
_diffrn_measured_fraction_theta_max 0.996
_diffrn_measurement_device_type 'CCD area detector'
_diffrn_measurement_method 'phi and omega scans'
_diffrn_radiation_type MoK\a
_diffrn_radiation_wavelength 0.71073
_diffrn_reflns_av_R_equivalents 0.0929
_diffrn_reflns_av_unetI/netI 0.0655
_diffrn_reflns_Laue_measured_fraction_full 0.999
_diffrn_reflns_Laue_measured_fraction_max 0.996
_diffrn_reflns_limit_h_max 16
_diffrn_reflns_limit_h_min -16
_diffrn_reflns_limit_k_max 25
_diffrn_reflns_limit_k_min -25
_diffrn_reflns_limit_l_max 43
_diffrn_reflns_limit_l_min -36
_diffrn_reflns_number 69681
_diffrn_reflns_point_group_measured_fraction_full 0.999
_diffrn_reflns_point_group_measured_fraction_max 0.996
_diffrn_reflns_theta_full 25.242
_diffrn_reflns_theta_max 27.554
_diffrn_reflns_theta_min 2.197
_exptl_absorpt_coefficient_mu 1.374
_exptl_crystal_colour colorless
_exptl_crystal_density_diffrn 1.337
_exptl_crystal_description block
_exptl_crystal_F_000 3216
_exptl_crystal_size_max 0.230
_exptl_crystal_size_mid 0.210
_exptl_crystal_size_min 0.200
_refine_diff_density_max 2.279
_refine_diff_density_min -1.729
_refine_diff_density_rms 0.133
_refine_ls_extinction_method none
_refine_ls_goodness_of_fit_ref 1.029
_refine_ls_hydrogen_treatment constr
_refine_ls_matrix_type full
_refine_ls_number_parameters 901
_refine_ls_number_reflns 17852
_refine_ls_number_restraints 2034
_refine_ls_restrained_S_all 1.046
_refine_ls_R_factor_all 0.0801
_refine_ls_R_factor_gt 0.0535
_refine_ls_shift/su_max 0.040
_refine_ls_shift/su_mean 0.000
_refine_ls_structure_factor_coef Fsqd
_refine_ls_weighting_details 'w=1/[\s^2^(Fo^2^)+(0.0619P)^2^+23.3696P] where P=(Fo^2^+2Fc^2^)/3'
_refine_ls_weighting_scheme calc
_refine_ls_wR_factor_gt 0.1301
_refine_ls_wR_factor_ref 0.1452
_reflns_Friedel_coverage 0.000
_reflns_number_gt 13118
_reflns_number_total 17852
_reflns_threshold_expression 'I > 2\s(I)'
_cod_data_source_file c9dt00365g2.cif
_cod_data_source_block 20170719anhui_2_0m
_cod_depositor_comments 'Adding full bibliography for 7700574--7700577.cif.'
_cod_database_code 7700575
_shelx_shelxl_version_number 2016/6
_shelx_space_group_comment
;
The symmetry employed for this shelxl refinement is uniquely defined
by the following loop, which should always be used as a source of
symmetry information in preference to the above space-group names.
They are only intended as comments.
;
_shelx_estimated_absorpt_t_min 0.743
_shelx_estimated_absorpt_t_max 0.771

loop_
_space_group_symop_operation_xyz
'x, y, z'
'-x, y+1/2, -z+1/2'
'-x, -y, -z'
'x, -y-1/2, z-1/2'

loop_
_atom_site_label
_atom_site_type_symbol
_atom_site_fract_x
_atom_site_fract_y
_atom_site_fract_z
_atom_site_U_iso_or_equiv
_atom_site_adp_type
_atom_site_occupancy
_atom_site_site_symmetry_order
_atom_site_calc_flag
_atom_site_refinement_flags_posn
_atom_site_refinement_flags_adp
C1 C 1.0533(4) 0.1989(3) 0.37213(17) 0.0314(10) Uani 1 1 d . U
C2 C 1.1631(4) 0.1875(3) 0.37659(18) 0.0379(11) Uani 1 1 d . U
H2 H 1.214217 0.223377 0.384764 0.045 Uiso 1 1 calc R U
C3 C 1.1958(5) 0.1229(3) 0.3689(2) 0.0429(12) Uani 1 1 d . U
H3 H 1.269357 0.115379 0.372377 0.052 Uiso 1 1 calc R U
C4 C 1.1216(5) 0.0701(3) 0.35615(19) 0.0415(12) Uani 1 1 d . U
H4 H 1.144977 0.026737 0.351355 0.050 Uiso 1 1 calc R U
C5 C 1.0104(5) 0.0808(3) 0.35026(18) 0.0362(10) Uani 1 1 d . U
H5 H 0.960219 0.044528 0.341475 0.043 Uiso 1 1 calc R U
C6 C 0.9747(4) 0.1451(3) 0.35745(16) 0.0294(9) Uani 1 1 d . U
C7 C 0.9869(5) 0.2930(3) 0.40707(17) 0.0328(10) Uani 1 1 d . U
C8 C 1.0592(5) 0.2799(3) 0.45584(19) 0.0458(11) Uani 1 1 d . U
C9 C 1.1552(7) 0.3317(5) 0.4673(3) 0.091(2) Uani 1 1 d . U
H9A H 1.125733 0.377298 0.459923 0.137 Uiso 1 1 calc R U
H9B H 1.200959 0.320837 0.451209 0.137 Uiso 1 1 calc R U
H9C H 1.199038 0.329408 0.497930 0.137 Uiso 1 1 calc R U
C10 C 1.0036(8) 0.2951(5) 0.4872(2) 0.087(2) Uani 1 1 d . U
H10A H 0.938572 0.266916 0.480385 0.131 Uiso 1 1 calc R U
H10B H 0.982607 0.342729 0.484997 0.131 Uiso 1 1 calc R U
H10C H 1.054100 0.285442 0.516376 0.131 Uiso 1 1 calc R U
C11 C 1.1064(7) 0.2101(4) 0.4657(2) 0.0684(18) Uani 1 1 d . U
H11A H 1.143081 0.204812 0.496639 0.103 Uiso 1 1 calc R U
H11B H 1.158898 0.203258 0.452058 0.103 Uiso 1 1 calc R U
H11C H 1.047837 0.176772 0.454830 0.103 Uiso 1 1 calc R U
C12 C 0.8634(5) 0.3835(3) 0.41588(17) 0.0398(11) Uani 1 1 d . U
C13 C 0.7745(6) 0.3679(4) 0.4271(2) 0.0535(13) Uani 1 1 d . U
H13 H 0.742131 0.324602 0.420641 0.064 Uiso 1 1 calc R U
C14 C 0.7323(7) 0.4159(4) 0.4479(2) 0.0664(16) Uani 1 1 d . U
H14 H 0.671617 0.404947 0.455050 0.080 Uiso 1 1 calc R U
C15 C 0.7804(7) 0.4785(4) 0.4576(2) 0.0686(17) Uani 1 1 d . U
H15 H 0.753257 0.510350 0.472085 0.082 Uiso 1 1 calc R U
C16 C 0.8659(7) 0.4955(4) 0.4469(2) 0.0668(17) Uani 1 1 d . U
H16 H 0.897187 0.539031 0.453794 0.080 Uiso 1 1 calc R U
C17 C 0.9095(6) 0.4487(3) 0.4254(2) 0.0526(13) Uani 1 1 d . U
H17 H 0.968682 0.461163 0.417684 0.063 Uiso 1 1 calc R U
C18 C 0.7693(4) 0.1495(3) 0.34707(16) 0.0284(9) Uani 1 1 d . U
C19 C 0.7509(4) 0.0826(3) 0.36866(18) 0.0348(11) Uani 1 1 d . U
C20 C 0.8552(5) 0.0635(3) 0.4081(2) 0.0480(15) Uani 1 1 d . U
H20A H 0.839648 0.024272 0.422462 0.072 Uiso 1 1 calc R U
H20B H 0.876777 0.101558 0.427913 0.072 Uiso 1 1 calc R U
H20C H 0.914357 0.052524 0.398503 0.072 Uiso 1 1 calc R U
C21 C 0.6556(5) 0.0881(3) 0.3853(2) 0.0459(14) Uani 1 1 d . U
H21A H 0.586147 0.091971 0.361036 0.069 Uiso 1 1 calc R U
H21B H 0.666501 0.128100 0.403495 0.069 Uiso 1 1 calc R U
H21C H 0.654727 0.047798 0.401902 0.069 Uiso 1 1 calc R U
C22 C 0.7226(5) 0.0252(3) 0.3344(2) 0.0413(13) Uani 1 1 d . U
H22A H 0.651429 0.034312 0.311952 0.062 Uiso 1 1 calc R U
H22B H 0.720264 -0.018079 0.347951 0.062 Uiso 1 1 calc R U
H22C H 0.778219 0.023587 0.321938 0.062 Uiso 1 1 calc R U
C23 C 0.5772(4) 0.1950(3) 0.31942(19) 0.0351(10) Uani 1 1 d . U
C24 C 0.5301(5) 0.2342(3) 0.3433(2) 0.0453(12) Uani 1 1 d . U
H24 H 0.575395 0.260818 0.366510 0.054 Uiso 1 1 calc R U
C25 C 0.4165(5) 0.2338(4) 0.3325(2) 0.0534(14) Uani 1 1 d . U
H25 H 0.386138 0.259302 0.349042 0.064 Uiso 1 1 calc R U
C26 C 0.3480(5) 0.1961(4) 0.2976(2) 0.0539(14) Uani 1 1 d . U
H26 H 0.271753 0.195096 0.290864 0.065 Uiso 1 1 calc R U
C27 C 0.3929(5) 0.1608(3) 0.2734(2) 0.0514(14) Uani 1 1 d . U
H27 H 0.346600 0.136150 0.249385 0.062 Uiso 1 1 calc R U
C28 C 0.5085(5) 0.1603(3) 0.2835(2) 0.0412(11) Uani 1 1 d . U
H28 H 0.537674 0.136509 0.265947 0.049 Uiso 1 1 calc R U
C29 C 0.4967(4) 0.2452(3) 0.08170(16) 0.0320(10) Uani 1 1 d . U
C30 C 0.3893(4) 0.2597(3) 0.07763(18) 0.0374(11) Uani 1 1 d . U
H30 H 0.361381 0.303984 0.070514 0.045 Uiso 1 1 calc R U
C31 C 0.3226(4) 0.2082(3) 0.08415(19) 0.0380(11) Uani 1 1 d . U
H31 H 0.250384 0.218153 0.081552 0.046 Uiso 1 1 calc R U
C32 C 0.3639(4) 0.1423(3) 0.09447(18) 0.0367(11) Uani 1 1 d . U
H32 H 0.318987 0.107694 0.098280 0.044 Uiso 1 1 calc R U
C33 C 0.4717(4) 0.1275(3) 0.09913(18) 0.0355(10) Uani 1 1 d . U
H33 H 0.498593 0.082986 0.106014 0.043 Uiso 1 1 calc R U
C34 C 0.5410(4) 0.1787(3) 0.09367(16) 0.0299(9) Uani 1 1 d . U
C35 C 0.6067(5) 0.3177(3) 0.05071(18) 0.0390(11) Uani 1 1 d . U
C36 C 0.5357(7) 0.3104(5) 0.0022(2) 0.0870(13) Uani 1 1 d D U
C37 C 0.4739(7) 0.2447(4) -0.0107(3) 0.0895(15) Uani 1 1 d D U
H37A H 0.422652 0.240330 0.003755 0.134 Uiso 1 1 calc R U
H37B H 0.525281 0.206940 -0.002607 0.134 Uiso 1 1 calc R U
H37C H 0.433738 0.244278 -0.041656 0.134 Uiso 1 1 calc R U
C38 C 0.4342(7) 0.3621(4) -0.0078(3) 0.0960(15) Uani 1 1 d D U
H38A H 0.366235 0.338878 -0.024418 0.144 Uiso 1 1 calc R U
H38B H 0.444140 0.400636 -0.024038 0.144 Uiso 1 1 calc R U
H38C H 0.430970 0.378032 0.019145 0.144 Uiso 1 1 calc R U
C39 C 0.5832(7) 0.3325(5) -0.0292(3) 0.0937(14) Uani 1 1 d D U
H39A H 0.528357 0.328200 -0.058129 0.141 Uiso 1 1 calc R U
H39B H 0.646142 0.304219 -0.026274 0.141 Uiso 1 1 calc R U
H39C H 0.606353 0.379634 -0.023715 0.141 Uiso 1 1 calc R U
C40 C 0.7590(5) 0.3922(3) 0.04877(19) 0.0480(12) Uani 1 1 d . U
C41 C 0.8478(6) 0.3759(4) 0.0373(2) 0.0574(14) Uani 1 1 d . U
H41 H 0.872756 0.330658 0.039482 0.069 Uiso 1 1 calc R U
C42 C 0.9003(7) 0.4273(5) 0.0223(2) 0.0676(16) Uani 1 1 d . U
H42 H 0.959548 0.415816 0.014343 0.081 Uiso 1 1 calc R U
C43 C 0.8666(7) 0.4920(5) 0.0194(2) 0.0751(16) Uani 1 1 d . U
H43 H 0.902824 0.525387 0.009554 0.090 Uiso 1 1 calc R U
C44 C 0.7798(8) 0.5104(5) 0.0304(3) 0.0760(17) Uani 1 1 d . U
H44 H 0.756586 0.556006 0.027902 0.091 Uiso 1 1 calc R U
C45 C 0.7255(7) 0.4606(4) 0.0457(2) 0.0636(15) Uani 1 1 d . U
H45 H 0.667024 0.473279 0.053822 0.076 Uiso 1 1 calc R U
C46 C 0.7365(4) 0.1338(3) 0.10621(17) 0.0293(9) Uani 1 1 d . U
C47 C 0.7193(5) 0.0599(3) 0.08698(18) 0.0358(11) Uani 1 1 d . U
C48 C 0.7082(5) 0.0113(3) 0.1215(2) 0.0456(14) Uani 1 1 d . U
H48A H 0.777904 0.008666 0.145707 0.068 Uiso 1 1 calc R U
H48B H 0.687388 -0.033623 0.109084 0.068 Uiso 1 1 calc R U
H48C H 0.652179 0.028494 0.131180 0.068 Uiso 1 1 calc R U
C49 C 0.8144(5) 0.0344(3) 0.0751(2) 0.0499(15) Uani 1 1 d . U
H49A H 0.881416 0.033341 0.100689 0.075 Uiso 1 1 calc R U
H49B H 0.824174 0.064678 0.053945 0.075 Uiso 1 1 calc R U
H49C H 0.797975 -0.011117 0.063100 0.075 Uiso 1 1 calc R U
C50 C 0.6143(5) 0.0578(3) 0.04495(19) 0.0458(14) Uani 1 1 d . U
H50A H 0.605861 0.012596 0.032446 0.069 Uiso 1 1 calc R U
H50B H 0.621084 0.090787 0.024557 0.069 Uiso 1 1 calc R U
H50C H 0.550425 0.068641 0.051644 0.069 Uiso 1 1 calc R U
C51 C 0.9425(4) 0.1372(3) 0.13724(18) 0.0319(10) Uani 1 1 d . U
C52 C 0.9888(5) 0.1007(3) 0.17566(19) 0.0400(11) Uani 1 1 d . U
H52 H 0.946692 0.091628 0.192363 0.048 Uiso 1 1 calc R U
C53 C 1.0975(5) 0.0775(3) 0.1895(2) 0.0547(15) Uani 1 1 d . U
H53 H 1.127727 0.052341 0.215108 0.066 Uiso 1 1 calc R U
C54 C 1.1604(5) 0.0917(3) 0.1653(3) 0.0564(15) Uani 1 1 d . U
H54 H 1.232960 0.075480 0.174266 0.068 Uiso 1 1 calc R U
C55 C 1.1165(5) 0.1294(3) 0.1282(2) 0.0525(13) Uani 1 1 d . U
H55 H 1.159563 0.139313 0.112056 0.063 Uiso 1 1 calc R U
C56 C 1.0084(5) 0.1533(3) 0.1143(2) 0.0449(12) Uani 1 1 d . U
H56 H 0.980110 0.180244 0.089340 0.054 Uiso 1 1 calc R U
C57 C 0.8292(4) 0.2229(2) 0.24033(15) 0.0240(9) Uani 1 1 d . U
C58 C 0.8604(4) 0.1551(3) 0.25244(16) 0.0305(9) Uani 1 1 d . U
H58 H 0.933627 0.145103 0.270048 0.037 Uiso 1 1 calc R U
C59 C 0.7835(5) 0.1026(3) 0.23849(17) 0.0340(10) Uani 1 1 d . U
H59 H 0.805530 0.057502 0.246581 0.041 Uiso 1 1 calc R U
C60 C 0.6753(5) 0.1163(3) 0.21290(18) 0.0343(10) Uani 1 1 d . U
H60 H 0.623586 0.080789 0.204632 0.041 Uiso 1 1 calc R U
C61 C 0.6424(4) 0.1828(3) 0.19927(17) 0.0299(9) Uani 1 1 d . U
H61 H 0.569104 0.191747 0.181334 0.036 Uiso 1 1 calc R U
C62 C 0.7194(4) 0.2366(2) 0.21243(15) 0.0235(9) Uani 1 1 d . U
C63 C 0.9533(4) 0.3143(2) 0.24260(16) 0.0260(9) Uani 1 1 d . U
C64 C 1.0311(4) 0.3707(3) 0.27167(17) 0.0316(10) Uani 1 1 d . U
C65 C 0.9830(4) 0.3977(3) 0.30460(18) 0.0350(12) Uani 1 1 d . U
H65A H 1.023051 0.438066 0.318683 0.053 Uiso 1 1 calc R U
H65B H 0.990096 0.362891 0.326027 0.053 Uiso 1 1 calc R U
H65C H 0.906031 0.408933 0.289626 0.053 Uiso 1 1 calc R U
C66 C 1.1444(4) 0.3393(4) 0.2981(2) 0.0483(15) Uani 1 1 d . U
H66A H 1.180445 0.325924 0.278794 0.072 Uiso 1 1 calc R U
H66B H 1.134693 0.299702 0.313540 0.072 Uiso 1 1 calc R U
H66C H 1.189373 0.372686 0.318492 0.072 Uiso 1 1 calc R U
C67 C 1.0439(6) 0.4326(3) 0.2454(2) 0.0488(15) Uani 1 1 d . U
H67A H 1.086700 0.419431 0.228512 0.073 Uiso 1 1 calc R U
H67B H 1.081166 0.469132 0.264868 0.073 Uiso 1 1 calc R U
H67C H 0.971835 0.447990 0.226218 0.073 Uiso 1 1 calc R U
C68 C 1.0178(4) 0.3163(3) 0.18344(17) 0.0304(10) Uani 1 1 d . U
C69 C 1.1163(4) 0.2781(3) 0.1981(2) 0.0370(10) Uani 1 1 d . U
H69 H 1.129066 0.246328 0.220389 0.044 Uiso 1 1 calc R U
C70 C 1.1948(5) 0.2869(3) 0.1798(2) 0.0458(12) Uani 1 1 d . U
H70 H 1.261209 0.262553 0.190707 0.055 Uiso 1 1 calc R U
C71 C 1.1757(5) 0.3313(4) 0.1457(2) 0.0502(13) Uani 1 1 d . U
H71 H 1.229127 0.337101 0.133648 0.060 Uiso 1 1 calc R U
C72 C 1.0779(5) 0.3671(3) 0.1293(2) 0.0498(13) Uani 1 1 d . U
H72 H 1.064142 0.396225 0.105548 0.060 Uiso 1 1 calc R U
C73 C 0.9986(5) 0.3600(3) 0.14814(18) 0.0406(11) Uani 1 1 d . U
H73 H 0.932571 0.384741 0.136994 0.049 Uiso 1 1 calc R U
C74 C 0.6631(4) 0.3518(2) 0.21410(16) 0.0250(9) Uani 1 1 d . U
C75 C 0.6199(4) 0.4183(3) 0.18758(17) 0.0308(10) Uani 1 1 d . U
C76 C 0.6825(5) 0.4294(3) 0.1569(2) 0.0406(13) Uani 1 1 d . U
H76A H 0.761053 0.426503 0.173212 0.061 Uiso 1 1 calc R U
H76B H 0.664703 0.474020 0.143634 0.061 Uiso 1 1 calc R U
H76C H 0.660855 0.394711 0.134649 0.061 Uiso 1 1 calc R U
C77 C 0.4959(5) 0.4074(3) 0.1585(2) 0.0451(14) Uani 1 1 d . U
H77A H 0.488297 0.366988 0.140991 0.068 Uiso 1 1 calc R U
H77B H 0.468844 0.446652 0.139995 0.068 Uiso 1 1 calc R U
H77C H 0.453640 0.401754 0.176628 0.068 Uiso 1 1 calc R U
C78 C 0.6324(6) 0.4822(3) 0.2155(2) 0.0486(15) Uani 1 1 d . U
H78A H 0.583327 0.479076 0.230953 0.073 Uiso 1 1 calc R U
H78B H 0.614180 0.522200 0.197168 0.073 Uiso 1 1 calc R U
H78C H 0.707742 0.485623 0.235921 0.073 Uiso 1 1 calc R U
C79 C 0.6106(5) 0.3766(3) 0.27553(18) 0.0358(10) Uani 1 1 d . U
C80 C 0.4976(5) 0.3643(3) 0.2606(2) 0.0444(11) Uani 1 1 d . U
H80 H 0.463645 0.336367 0.236469 0.053 Uiso 1 1 calc R U
C81 C 0.4344(6) 0.3944(4) 0.2824(3) 0.0606(14) Uani 1 1 d . U
H81 H 0.357879 0.388035 0.272149 0.073 Uiso 1 1 calc R U
C82 C 0.4874(7) 0.4332(4) 0.3189(2) 0.0630(15) Uani 1 1 d . U
H82 H 0.445876 0.452029 0.333621 0.076 Uiso 1 1 calc R U
C83 C 0.5984(7) 0.4451(4) 0.3342(2) 0.0602(14) Uani 1 1 d . U
H83 H 0.632141 0.472117 0.358772 0.072 Uiso 1 1 calc R U
C84 C 0.6609(6) 0.4163(3) 0.31255(19) 0.0475(12) Uani 1 1 d . U
H84 H 0.737231 0.423709 0.322974 0.057 Uiso 1 1 calc R U
N1 N 1.0106(3) 0.2651(2) 0.37439(13) 0.0275(9) Uani 1 1 d . .
N2 N 0.9007(3) 0.3355(2) 0.39221(13) 0.0308(9) Uani 1 1 d . .
N3 N 0.8649(3) 0.1678(2) 0.34486(15) 0.0303(9) Uani 1 1 d . .
N4 N 0.6930(3) 0.1980(2) 0.32954(16) 0.0341(10) Uani 1 1 d . .
N5 N 0.5732(3) 0.2972(2) 0.08194(13) 0.0271(9) Uani 1 1 d . .
N6 N 0.7113(3) 0.3434(2) 0.06737(14) 0.0328(10) Uani 1 1 d . .
N7 N 0.6569(3) 0.1765(2) 0.10591(14) 0.0299(9) Uani 1 1 d . .
N8 N 0.8348(3) 0.1647(2) 0.12434(15) 0.0329(10) Uani 1 1 d . .
N9 N 0.9007(3) 0.27826(19) 0.26252(12) 0.0213(8) Uani 1 1 d . .
N10 N 0.9354(3) 0.3048(2) 0.20050(13) 0.0265(8) Uani 1 1 d . .
N11 N 0.6904(3) 0.30229(19) 0.19269(12) 0.0215(8) Uani 1 1 d . .
N12 N 0.6772(3) 0.3439(2) 0.25603(13) 0.0250(8) Uani 1 1 d . .
Nd1 Nd 0.81861(2) 0.28432(2) 0.32004(2) 0.02135(7) Uani 1 1 d . .
Nd2 Nd 0.76586(2) 0.27881(2) 0.13517(2) 0.02255(7) Uani 1 1 d . .

loop_
_atom_site_aniso_label
_atom_site_aniso_U_11
_atom_site_aniso_U_22
_atom_site_aniso_U_33
_atom_site_aniso_U_23
_atom_site_aniso_U_13
_atom_site_aniso_U_12
C1 0.031(2) 0.035(2) 0.029(2) 0.0011(18) 0.0114(18) 0.0054(19)
C2 0.032(2) 0.041(2) 0.039(2) 0.005(2) 0.011(2) 0.002(2)
C3 0.032(2) 0.050(3) 0.045(3) 0.007(2) 0.013(2) 0.014(2)
C4 0.038(2) 0.041(3) 0.043(3) 0.002(2) 0.013(2) 0.017(2)
C5 0.038(2) 0.032(2) 0.037(2) 0.0020(19) 0.0119(19) 0.0078(19)
C6 0.0297(19) 0.032(2) 0.027(2) 0.0051(17) 0.0111(17) 0.0051(18)
C7 0.039(2) 0.032(2) 0.026(2) -0.0028(18) 0.0097(18) -0.0038(19)
C8 0.052(3) 0.047(2) 0.026(2) 0.001(2) 0.001(2) 0.0035(19)
C9 0.088(4) 0.085(4) 0.061(4) 0.012(4) -0.018(3) -0.034(3)
C10 0.100(4) 0.122(5) 0.037(3) 0.011(4) 0.023(3) 0.042(4)
C11 0.094(5) 0.055(2) 0.037(3) 0.007(3) 0.003(3) 0.020(3)
C12 0.060(3) 0.038(2) 0.025(2) -0.0010(19) 0.020(2) 0.009(2)
C13 0.070(3) 0.059(3) 0.039(2) 0.000(2) 0.027(2) 0.009(2)
C14 0.083(3) 0.079(3) 0.045(3) 0.000(3) 0.032(3) 0.016(3)
C15 0.098(4) 0.066(3) 0.042(3) -0.004(3) 0.026(3) 0.027(3)
C16 0.102(4) 0.043(3) 0.046(3) -0.004(3) 0.017(3) 0.011(3)
C17 0.079(3) 0.042(3) 0.035(2) -0.002(2) 0.021(2) 0.004(2)
C18 0.0312(19) 0.0283(19) 0.0267(19) -0.0002(17) 0.0121(17) -0.0015(18)
C19 0.038(2) 0.032(2) 0.036(2) 0.007(2) 0.015(2) -0.002(2)
C20 0.049(3) 0.051(3) 0.037(3) 0.017(3) 0.009(3) -0.002(3)
C21 0.052(3) 0.045(3) 0.051(3) 0.010(3) 0.031(3) -0.002(3)
C22 0.041(3) 0.033(3) 0.048(3) 0.002(2) 0.013(3) -0.004(2)
C23 0.031(2) 0.035(2) 0.044(2) 0.013(2) 0.0190(19) -0.0019(19)
C24 0.037(2) 0.045(2) 0.056(3) 0.005(2) 0.020(2) 0.002(2)
C25 0.041(3) 0.054(3) 0.070(3) 0.007(3) 0.027(2) 0.009(2)
C26 0.034(3) 0.057(3) 0.069(3) 0.020(3) 0.016(2) 0.002(2)
C27 0.037(3) 0.047(3) 0.057(3) 0.013(3) 0.003(2) -0.005(2)
C28 0.037(2) 0.040(2) 0.045(2) 0.008(2) 0.014(2) -0.001(2)
C29 0.028(2) 0.043(2) 0.026(2) -0.0044(19) 0.0106(17) -0.0080(19)
C30 0.031(2) 0.047(2) 0.034(2) -0.005(2) 0.0115(19) -0.001(2)
C31 0.025(2) 0.052(3) 0.039(2) -0.005(2) 0.014(2) -0.008(2)
C32 0.029(2) 0.046(3) 0.037(2) -0.005(2) 0.014(2) -0.011(2)
C33 0.034(2) 0.038(2) 0.036(2) -0.0062(19) 0.0147(18) -0.0068(19)
C34 0.0262(19) 0.038(2) 0.029(2) -0.0058(18) 0.0136(17) -0.0073(18)
C35 0.041(2) 0.049(2) 0.029(2) 0.001(2) 0.0158(19) -0.004(2)
C36 0.091(3) 0.104(3) 0.048(2) 0.004(2) 0.006(2) -0.023(2)
C37 0.095(3) 0.106(3) 0.049(2) 0.002(2) 0.006(2) -0.026(2)
C38 0.097(3) 0.111(3) 0.056(3) 0.003(3) 0.002(2) -0.015(2)
C39 0.098(3) 0.114(3) 0.051(2) 0.006(3) 0.008(2) -0.028(3)
C40 0.058(3) 0.058(3) 0.031(2) 0.003(2) 0.020(2) -0.021(2)
C41 0.060(3) 0.078(3) 0.039(2) 0.004(2) 0.024(2) -0.018(3)
C42 0.068(3) 0.095(4) 0.044(3) 0.006(3) 0.025(3) -0.027(3)
C43 0.088(3) 0.088(4) 0.048(3) 0.007(3) 0.024(3) -0.041(3)
C44 0.098(4) 0.074(4) 0.054(3) 0.006(3) 0.026(3) -0.026(3)
C45 0.082(3) 0.069(3) 0.045(3) 0.006(3) 0.029(3) -0.018(3)
C46 0.031(2) 0.031(2) 0.031(2) -0.0021(18) 0.0178(18) -0.0050(18)
C47 0.038(2) 0.034(2) 0.038(2) -0.013(2) 0.018(2) -0.003(2)
C48 0.054(3) 0.032(3) 0.051(3) -0.004(3) 0.020(3) -0.008(3)
C49 0.044(3) 0.053(3) 0.054(3) -0.025(3) 0.020(3) -0.002(3)
C50 0.045(3) 0.051(3) 0.038(3) -0.015(3) 0.013(3) -0.002(3)
C51 0.029(2) 0.030(2) 0.042(2) -0.0088(18) 0.0192(18) -0.0035(17)
C52 0.038(2) 0.037(2) 0.045(2) -0.006(2) 0.015(2) -0.001(2)
C53 0.043(3) 0.041(3) 0.063(3) -0.005(3) 0.001(3) 0.006(2)
C54 0.033(2) 0.047(3) 0.082(3) -0.016(3) 0.013(3) 0.006(2)
C55 0.040(2) 0.054(3) 0.073(3) -0.011(3) 0.032(2) -0.004(2)
C56 0.039(2) 0.046(2) 0.056(3) -0.003(2) 0.026(2) 0.000(2)
C57 0.0291(19) 0.0230(19) 0.0232(19) -0.0006(16) 0.0136(16) 0.0006(17)
C58 0.036(2) 0.0278(19) 0.029(2) 0.0023(17) 0.0137(17) 0.0084(18)
C59 0.051(2) 0.023(2) 0.034(2) -0.0002(18) 0.023(2) 0.003(2)
C60 0.047(2) 0.026(2) 0.037(2) -0.0056(19) 0.022(2) -0.009(2)
C61 0.033(2) 0.032(2) 0.029(2) -0.0064(18) 0.0165(18) -0.0089(18)
C62 0.0284(19) 0.0234(19) 0.0233(19) -0.0009(16) 0.0152(16) -0.0001(17)
C63 0.0227(18) 0.0277(19) 0.027(2) -0.0006(17) 0.0086(16) 0.0029(17)
C64 0.032(2) 0.032(2) 0.030(2) -0.004(2) 0.0106(19) -0.008(2)
C65 0.036(3) 0.033(3) 0.038(3) -0.011(2) 0.015(2) -0.008(2)
C66 0.032(3) 0.062(4) 0.045(3) -0.016(3) 0.008(2) -0.005(3)
C67 0.064(4) 0.040(3) 0.041(3) -0.011(3) 0.019(3) -0.025(3)
C68 0.0267(19) 0.034(2) 0.032(2) -0.0054(18) 0.0126(17) -0.0081(18)
C69 0.0312(19) 0.040(2) 0.043(2) -0.0069(19) 0.0179(18) -0.0063(18)
C70 0.036(2) 0.051(3) 0.056(3) -0.008(2) 0.024(2) -0.005(2)
C71 0.043(3) 0.066(3) 0.050(3) -0.010(3) 0.027(2) -0.018(3)
C72 0.051(3) 0.059(3) 0.041(3) 0.002(2) 0.019(2) -0.019(2)
C73 0.037(2) 0.048(2) 0.036(2) 0.003(2) 0.013(2) -0.012(2)
C74 0.0229(18) 0.0254(19) 0.0272(19) 0.0015(17) 0.0100(16) 0.0026(17)
C75 0.037(2) 0.025(2) 0.030(2) 0.0022(19) 0.014(2) 0.0050(19)
C76 0.049(3) 0.029(3) 0.048(3) 0.014(2) 0.024(3) 0.008(2)
C77 0.038(3) 0.046(3) 0.044(3) 0.007(3) 0.007(2) 0.015(3)
C78 0.071(4) 0.028(3) 0.042(3) 0.003(2) 0.016(3) 0.008(3)
C79 0.046(2) 0.035(2) 0.035(2) 0.0038(19) 0.025(2) 0.011(2)
C80 0.046(2) 0.044(2) 0.051(2) 0.006(2) 0.027(2) 0.009(2)
C81 0.057(3) 0.063(3) 0.072(3) 0.013(3) 0.036(3) 0.017(3)
C82 0.083(3) 0.062(3) 0.059(3) 0.007(3) 0.045(3) 0.028(3)
C83 0.086(3) 0.055(3) 0.043(3) -0.002(2) 0.028(2) 0.022(3)
C84 0.064(3) 0.042(2) 0.038(2) 0.001(2) 0.022(2) 0.019(2)
N1 0.025(2) 0.028(2) 0.024(2) -0.0011(17) 0.0029(17) 0.0001(17)
N2 0.033(2) 0.031(2) 0.024(2) -0.0081(18) 0.0052(18) 0.0007(19)
N3 0.027(2) 0.023(2) 0.042(3) 0.0029(18) 0.0150(19) 0.0019(17)
N4 0.025(2) 0.031(2) 0.047(3) 0.008(2) 0.015(2) 0.0003(18)
N5 0.0209(18) 0.035(2) 0.022(2) 0.0018(17) 0.0048(16) -0.0023(17)
N6 0.028(2) 0.044(3) 0.027(2) 0.007(2) 0.0115(18) -0.002(2)
N7 0.0209(19) 0.032(2) 0.036(2) -0.0061(18) 0.0098(18) -0.0024(17)
N8 0.027(2) 0.031(2) 0.041(3) -0.004(2) 0.0136(19) 0.0037(18)
N9 0.0187(17) 0.0251(19) 0.0189(18) -0.0027(15) 0.0054(15) -0.0006(15)
N10 0.0227(19) 0.031(2) 0.025(2) 0.0011(17) 0.0077(17) -0.0049(17)
N11 0.0221(18) 0.0224(18) 0.0208(19) 0.0009(15) 0.0090(15) 0.0004(15)
N12 0.0250(19) 0.0250(19) 0.027(2) -0.0009(17) 0.0122(17) 0.0041(17)
Nd1 0.02155(13) 0.02304(12) 0.01915(13) -0.00086(9) 0.00733(10) 0.00064(10)
Nd2 0.02113(13) 0.02608(13) 0.02071(13) -0.00011(10) 0.00820(10) -0.00159(10)

loop_
_atom_type_symbol
_atom_type_description
_atom_type_scat_dispersion_real
_atom_type_scat_dispersion_imag
_atom_type_scat_source
C C 0.0033 0.0016 'International Tables Vol C Tables 4.2.6.8 and 6.1.1.4'
H H 0.0000 0.0000 'International Tables Vol C Tables 4.2.6.8 and 6.1.1.4'
N N 0.0061 0.0033 'International Tables Vol C Tables 4.2.6.8 and 6.1.1.4'
Nd Nd -0.1943 3.0179 'International Tables Vol C Tables 4.2.6.8 and 6.1.1.4'

loop_
_geom_angle_atom_site_label_1
_geom_angle_atom_site_label_2
_geom_angle_atom_site_label_3
_geom_angle
C2 C1 N1 123.1(5)
C2 C1 C6 119.7(5)
N1 C1 C6 116.4(4)
C3 C2 C1 119.9(5)
C3 C2 H2 120.0
C1 C2 H2 120.0
C4 C3 C2 120.8(5)
C4 C3 H3 119.6
C2 C3 H3 119.6
C3 C4 C5 120.3(5)
C3 C4 H4 119.8
C5 C4 H4 119.8
C6 C5 C4 120.4(5)
C6 C5 H5 119.8
C4 C5 H5 119.8
C5 C6 N3 127.1(5)
C5 C6 C1 118.8(5)
N3 C6 C1 113.1(4)
N2 C7 N1 111.6(5)
N2 C7 C8 125.6(5)
N1 C7 C8 122.6(5)
N2 C7 Nd1 56.8(3)
N1 C7 Nd1 59.4(3)
C8 C7 Nd1 163.8(4)
C11 C8 C10 107.2(6)
C11 C8 C9 108.5(7)
C10 C8 C9 104.9(7)
C11 C8 C7 114.8(5)
C10 C8 C7 115.3(6)
C9 C8 C7 105.4(5)
C8 C9 H9A 109.5
C8 C9 H9B 109.5
H9A C9 H9B 109.5
C8 C9 H9C 109.5
H9A C9 H9C 109.5
H9B C9 H9C 109.5
C8 C10 H10A 109.5
C8 C10 H10B 109.5
H10A C10 H10B 109.5
C8 C10 H10C 109.5
H10A C10 H10C 109.5
H10B C10 H10C 109.5
C8 C11 H11A 109.5
C8 C11 H11B 109.5
H11A C11 H11B 109.5
C8 C11 H11C 109.5
H11A C11 H11C 109.5
H11B C11 H11C 109.5
C13 C12 C17 118.4(6)
C13 C12 N2 120.2(6)
C17 C12 N2 121.3(6)
C12 C13 C14 121.1(7)
C12 C13 H13 119.5
C14 C13 H13 119.5
C15 C14 C13 119.3(8)
C15 C14 H14 120.4
C13 C14 H14 120.4
C16 C15 C14 121.2(7)
C16 C15 H15 119.4
C14 C15 H15 119.4
C15 C16 C17 121.0(7)
C15 C16 H16 119.5
C17 C16 H16 119.5
C12 C17 C16 119.1(7)
C12 C17 H17 120.4
C16 C17 H17 120.4
N3 C18 N4 110.2(4)
N3 C18 C19 124.4(4)
N4 C18 C19 125.3(4)
N3 C18 Nd1 54.6(2)
N4 C18 Nd1 56.2(3)
C19 C18 Nd1 171.1(3)
C20 C19 C22 110.1(5)
C20 C19 C21 106.4(5)
C22 C19 C21 108.4(5)
C20 C19 C18 111.0(4)
C22 C19 C18 107.8(4)
C21 C19 C18 113.2(4)
C19 C20 H20A 109.5
C19 C20 H20B 109.5
H20A C20 H20B 109.5
C19 C20 H20C 109.5
H20A C20 H20C 109.5
H20B C20 H20C 109.5
C19 C21 H21A 109.5
C19 C21 H21B 109.5
H21A C21 H21B 109.5
C19 C21 H21C 109.5
H21A C21 H21C 109.5
H21B C21 H21C 109.5
C19 C22 H22A 109.5
C19 C22 H22B 109.5
H22A C22 H22B 109.5
C19 C22 H22C 109.5
H22A C22 H22C 109.5
H22B C22 H22C 109.5
C28 C23 C24 118.8(5)
C28 C23 N4 121.0(5)
C24 C23 N4 119.8(5)
C25 C24 C23 120.3(6)
C25 C24 H24 119.9
C23 C24 H24 119.9
C26 C25 C24 120.7(7)
C26 C25 H25 119.7
C24 C25 H25 119.7
C27 C26 C25 119.0(6)
C27 C26 H26 120.5
C25 C26 H26 120.5
C26 C27 C28 121.6(6)
C26 C27 H27 119.2
C28 C27 H27 119.2
C23 C28 C27 119.5(6)
C23 C28 H28 120.3
C27 C28 H28 120.3
C30 C29 C34 120.4(5)
C30 C29 N5 122.4(5)
C34 C29 N5 116.3(4)
C29 C30 C31 120.3(5)
C29 C30 H30 119.9
C31 C30 H30 119.9
C32 C31 C30 119.9(5)
C32 C31 H31 120.1
C30 C31 H31 120.1
C31 C32 C33 120.2(5)
C31 C32 H32 119.9
C33 C32 H32 119.9
C32 C33 C34 121.0(5)
C32 C33 H33 119.5
C34 C33 H33 119.5
C33 C34 N7 127.9(5)
C33 C34 C29 118.3(5)
N7 C34 C29 112.8(4)
N5 C35 N6 111.5(5)
N5 C35 C36 123.2(5)
N6 C35 C36 125.3(5)
N5 C35 Nd2 59.3(3)
N6 C35 Nd2 57.2(3)
C36 C35 Nd2 157.5(5)
C37 C36 C39 112.0(7)
C37 C36 C35 115.5(6)
C39 C36 C35 118.2(7)
C37 C36 C38 99.7(6)
C39 C36 C38 101.9(6)
C35 C36 C38 106.5(7)
C36 C37 H37A 109.5
C36 C37 H37B 109.5
H37A C37 H37B 109.5
C36 C37 H37C 109.5
H37A C37 H37C 109.5
H37B C37 H37C 109.5
C36 C38 H38A 109.5
C36 C38 H38B 109.5
H38A C38 H38B 109.5
C36 C38 H38C 109.5
H38A C38 H38C 109.5
H38B C38 H38C 109.5
C36 C39 H39A 109.5
C36 C39 H39B 109.5
H39A C39 H39B 109.5
C36 C39 H39C 109.5
H39A C39 H39C 109.5
H39B C39 H39C 109.5
C41 C40 C45 118.1(6)
C41 C40 N6 121.4(6)
C45 C40 N6 120.2(6)
C40 C41 C42 120.1(8)
C40 C41 H41 119.9
C42 C41 H41 119.9
C43 C42 C41 120.7(8)
C43 C42 H42 119.6
C41 C42 H42 119.6
C42 C43 C44 121.1(8)
C42 C43 H43 119.5
C44 C43 H43 119.5
C43 C44 C45 119.9(9)
C43 C44 H44 120.1
C45 C44 H44 120.1
C40 C45 C44 120.0(8)
C40 C45 H45 120.0
C44 C45 H45 120.0
N7 C46 N8 109.5(4)
N7 C46 C47 125.8(4)
N8 C46 C47 124.6(4)
N7 C46 Nd2 53.8(2)
N8 C46 Nd2 55.9(3)
C47 C46 Nd2 175.0(4)
C49 C47 C48 107.9(5)
C49 C47 C50 106.7(5)
C48 C47 C50 110.9(5)
C49 C47 C46 113.9(5)
C48 C47 C46 107.7(4)
C50 C47 C46 109.8(5)
C47 C48 H48A 109.5
C47 C48 H48B 109.5
H48A C48 H48B 109.5
C47 C48 H48C 109.5
H48A C48 H48C 109.5
H48B C48 H48C 109.5
C47 C49 H49A 109.5
C47 C49 H49B 109.5
H49A C49 H49B 109.5
C47 C49 H49C 109.5
H49A C49 H49C 109.5
H49B C49 H49C 109.5
C47 C50 H50A 109.5
C47 C50 H50B 109.5
H50A C50 H50B 109.5
C47 C50 H50C 109.5
H50A C50 H50C 109.5
H50B C50 H50C 109.5
C56 C51 C52 118.7(5)
C56 C51 N8 120.0(5)
C52 C51 N8 120.9(5)
C51 C52 C53 120.4(6)
C51 C52 H52 119.8
C53 C52 H52 119.8
C54 C53 C52 120.0(7)
C54 C53 H53 120.0
C52 C53 H53 120.0
C55 C54 C53 119.8(6)
C55 C54 H54 120.1
C53 C54 H54 120.1
C54 C55 C56 120.8(6)
C54 C55 H55 119.6
C56 C55 H55 119.6
C51 C56 C55 120.2(6)
C51 C56 H56 119.9
C55 C56 H56 119.9
C58 C57 C62 118.8(4)
C58 C57 N9 120.1(4)
C62 C57 N9 119.9(4)
C58 C57 Nd1 103.4(3)
C62 C57 Nd1 97.7(3)
N9 C57 Nd1 58.4(2)
C59 C58 C57 120.5(5)
C59 C58 H58 119.7
C57 C58 H58 119.7
C60 C59 C58 120.6(5)
C60 C59 H59 119.7
C58 C59 H59 119.7
C59 C60 C61 120.2(5)
C59 C60 H60 119.9
C61 C60 H60 119.9
C60 C61 C62 120.0(5)
C60 C61 H61 120.0
C62 C61 H61 120.0
C61 C62 C57 119.6(4)
C61 C62 N11 119.6(4)
C57 C62 N11 120.1(4)
C61 C62 Nd2 107.0(3)
C57 C62 Nd2 97.7(3)
N11 C62 Nd2 57.1(2)
N9 C63 N10 122.1(4)
N9 C63 C64 113.8(4)
N10 C63 C64 124.1(4)
C66 C64 C67 110.6(5)
C66 C64 C65 106.9(4)
C67 C64 C65 107.2(5)
C66 C64 C63 109.6(4)
C67 C64 C63 112.7(4)
C65 C64 C63 109.7(4)
C64 C65 H65A 109.5
C64 C65 H65B 109.5
H65A C65 H65B 109.5
C64 C65 H65C 109.5
H65A C65 H65C 109.5
H65B C65 H65C 109.5
C64 C66 H66A 109.5
C64 C66 H66B 109.5
H66A C66 H66B 109.5
C64 C66 H66C 109.5
H66A C66 H66C 109.5
H66B C66 H66C 109.5
C64 C67 H67A 109.5
C64 C67 H67B 109.5
H67A C67 H67B 109.5
C64 C67 H67C 109.5
H67A C67 H67C 109.5
H67B C67 H67C 109.5
C73 C68 C69 117.8(5)
C73 C68 N10 120.9(5)
C69 C68 N10 120.9(5)
C70 C69 C68 120.9(6)
C70 C69 H69 119.6
C68 C69 H69 119.6
C71 C70 C69 120.5(6)
C71 C70 H70 119.8
C69 C70 H70 119.8
C70 C71 C72 120.1(6)
C70 C71 H71 119.9
C72 C71 H71 119.9
C71 C72 C73 120.1(6)
C71 C72 H72 120.0
C73 C72 H72 120.0
C68 C73 C72 120.5(6)
C68 C73 H73 119.7
C72 C73 H73 119.7
N11 C74 N12 120.9(4)
N11 C74 C75 114.6(4)
N12 C74 C75 124.4(4)
C78 C75 C76 109.0(5)
C78 C75 C74 113.9(4)
C76 C75 C74 109.0(4)
C78 C75 C77 109.7(5)
C76 C75 C77 107.1(5)
C74 C75 C77 108.0(4)
C75 C76 H76A 109.5
C75 C76 H76B 109.5
H76A C76 H76B 109.5
C75 C76 H76C 109.5
H76A C76 H76C 109.5
H76B C76 H76C 109.5
C75 C77 H77A 109.5
C75 C77 H77B 109.5
H77A C77 H77B 109.5
C75 C77 H77C 109.5
H77A C77 H77C 109.5
H77B C77 H77C 109.5
C75 C78 H78A 109.5
C75 C78 H78B 109.5
H78A C78 H78B 109.5
C75 C78 H78C 109.5
H78A C78 H78C 109.5
H78B C78 H78C 109.5
C80 C79 C84 119.7(5)
C80 C79 N12 120.7(5)
C84 C79 N12 119.3(5)
C79 C80 C81 119.4(6)
C79 C80 H80 120.3
C81 C80 H80 120.3
C82 C81 C80 118.9(7)
C82 C81 H81 120.5
C80 C81 H81 120.5
C83 C82 C81 122.3(7)
C83 C82 H82 118.9
C81 C82 H82 118.9
C82 C83 C84 119.0(7)
C82 C83 H83 120.5
C84 C83 H83 120.5
C83 C84 C79 120.6(7)
C83 C84 H84 119.7
C79 C84 H84 119.7
C7 N1 C1 128.5(4)
C7 N1 Nd1 92.9(3)
C1 N1 Nd1 113.8(3)
C7 N2 C12 128.4(4)
C7 N2 Nd1 96.1(3)
C12 N2 Nd1 134.3(3)
C18 N3 C6 140.7(4)
C18 N3 Nd1 98.8(3)
C6 N3 Nd1 119.6(3)
C18 N4 C23 128.6(4)
C18 N4 Nd1 96.9(3)
C23 N4 Nd1 134.5(3)
C35 N5 C29 130.2(4)
C35 N5 Nd2 93.3(3)
C29 N5 Nd2 114.7(3)
C35 N6 C40 127.9(5)
C35 N6 Nd2 94.9(3)
C40 N6 Nd2 137.2(4)
C46 N7 C34 140.4(4)
C46 N7 Nd2 100.0(3)
C34 N7 Nd2 119.5(3)
C46 N8 C51 129.8(4)
C46 N8 Nd2 97.6(3)
C51 N8 Nd2 132.3(3)
C63 N9 C57 120.1(4)
C63 N9 Nd1 143.5(3)
C57 N9 Nd1 92.6(3)
C63 N10 C68 122.6(4)
C63 N10 Nd2 133.2(3)
C68 N10 Nd2 103.9(3)
C74 N11 C62 119.1(4)
C74 N11 Nd2 143.8(3)
C62 N11 Nd2 94.3(3)
C74 N12 C79 123.7(4)
C74 N12 Nd1 134.5(3)
C79 N12 Nd1 101.6(3)
N3 Nd1 N2 95.05(15)
N3 Nd1 N4 53.32(14)
N2 Nd1 N4 102.74(16)
N3 Nd1 N1 63.83(14)
N2 Nd1 N1 53.33(14)
N4 Nd1 N1 109.80(14)
N3 Nd1 N12 137.14(14)
N2 Nd1 N12 123.60(13)
N4 Nd1 N12 96.57(14)
N1 Nd1 N12 153.56(13)
N3 Nd1 N9 95.29(13)
N2 Nd1 N9 127.61(13)
N4 Nd1 N9 124.11(14)
N1 Nd1 N9 86.90(13)
N12 Nd1 N9 76.40(12)
N3 Nd1 C7 73.53(14)
N2 Nd1 C7 27.14(14)
N4 Nd1 C7 101.65(15)
N1 Nd1 C7 27.70(14)
N12 Nd1 C7 148.70(14)
N9 Nd1 C7 112.42(14)
N3 Nd1 C18 26.57(13)
N2 Nd1 C18 97.51(14)
N4 Nd1 C18 26.95(14)
N1 Nd1 C18 85.37(14)
N12 Nd1 C18 119.95(13)
N9 Nd1 C18 113.33(13)
C7 Nd1 C18 85.24(14)
N3 Nd1 C57 80.53(14)
N2 Nd1 C57 153.44(14)
N4 Nd1 C57 95.56(15)
N1 Nd1 C57 102.39(13)
N12 Nd1 C57 72.25(13)
N9 Nd1 C57 28.97(12)
C7 Nd1 C57 130.06(14)
C18 Nd1 C57 90.10(13)
N7 Nd2 N6 97.51(15)
N7 Nd2 N8 52.65(13)
N6 Nd2 N8 108.92(15)
N7 Nd2 N5 63.49(14)
N6 Nd2 N5 53.52(13)
N8 Nd2 N5 110.47(14)
N7 Nd2 N10 135.00(14)
N6 Nd2 N10 123.54(14)
N8 Nd2 N10 93.36(14)
N5 Nd2 N10 155.79(14)
N7 Nd2 N11 96.74(13)
N6 Nd2 N11 123.36(13)
N8 Nd2 N11 123.01(14)
N5 Nd2 N11 86.28(13)
N10 Nd2 N11 76.80(13)
N7 Nd2 C35 74.31(16)
N6 Nd2 C35 27.89(15)
N8 Nd2 C35 105.13(16)
N5 Nd2 C35 27.33(14)
N10 Nd2 C35 150.03(15)
N11 Nd2 C35 110.46(14)
N7 Nd2 C46 26.17(13)
N6 Nd2 C46 103.58(15)
N8 Nd2 C46 26.53(13)
N5 Nd2 C46 86.26(14)
N10 Nd2 C46 116.08(14)
N11 Nd2 C46 112.53(13)
C35 Nd2 C46 88.70(16)
N7 Nd2 C62 80.79(14)
N6 Nd2 C62 149.10(14)
N8 Nd2 C62 94.62(14)
N5 Nd2 C62 100.07(13)
N10 Nd2 C62 72.89(13)
N11 Nd2 C62 28.56(12)
C35 Nd2 C62 127.37(14)
C46 Nd2 C62 88.48(13)

loop_
_geom_bond_atom_site_label_1
_geom_bond_atom_site_label_2
_geom_bond_distance
C1 C2 1.397(7)
C1 N1 1.414(6)
C1 C6 1.415(7)
C2 C3 1.380(8)
C2 H2 0.9300
C3 C4 1.362(8)
C3 H3 0.9300
C4 C5 1.399(8)
C4 H4 0.9300
C5 C6 1.385(7)
C5 H5 0.9300
C6 N3 1.398(6)
C7 N2 1.328(7)
C7 N1 1.347(7)
C7 C8 1.555(7)
C7 Nd1 2.895(5)
C8 C11 1.473(8)
C8 C10 1.504(10)
C8 C9 1.537(10)
C9 H9A 0.9600
C9 H9B 0.9600
C9 H9C 0.9600
C10 H10A 0.9600
C10 H10B 0.9600
C10 H10C 0.9600
C11 H11A 0.9600
C11 H11B 0.9600
C11 H11C 0.9600
C12 C13 1.374(9)
C12 C17 1.386(8)
C12 N2 1.418(7)
C13 C14 1.390(9)
C13 H13 0.9300
C14 C15 1.352(11)
C14 H14 0.9300
C15 C16 1.329(11)
C15 H15 0.9300
C16 C17 1.400(9)
C16 H16 0.9300
C17 H17 0.9300
C18 N3 1.321(6)
C18 N4 1.332(6)
C18 C19 1.545(7)
C18 Nd1 2.919(5)
C19 C20 1.532(8)
C19 C22 1.534(8)
C19 C21 1.540(8)
C20 H20A 0.9600
C20 H20B 0.9600
C20 H20C 0.9600
C21 H21A 0.9600
C21 H21B 0.9600
C21 H21C 0.9600
C22 H22A 0.9600
C22 H22B 0.9600
C22 H22C 0.9600
C23 C28 1.366(8)
C23 C24 1.396(8)
C23 N4 1.415(6)
C24 C25 1.382(8)
C24 H24 0.9300
C25 C26 1.376(10)
C25 H25 0.9300
C26 C27 1.346(10)
C26 H26 0.9300
C27 C28 1.410(8)
C27 H27 0.9300
C28 H28 0.9300
C29 C30 1.380(7)
C29 C34 1.410(8)
C29 N5 1.417(6)
C30 C31 1.394(8)
C30 H30 0.9300
C31 C32 1.382(8)
C31 H31 0.9300
C32 C33 1.380(7)
C32 H32 0.9300
C33 C34 1.399(7)
C33 H33 0.9300
C34 N7 1.405(6)
C35 N5 1.327(7)
C35 N6 1.355(7)
C35 C36 1.528(9)
C35 Nd2 2.886(6)
C36 C37 1.484(11)
C36 C39 1.461(8)
C36 C38 1.591(8)
C37 H37A 0.9600
C37 H37B 0.9600
C37 H37C 0.9600
C38 H38A 0.9600
C38 H38B 0.9600
C38 H38C 0.9600
C39 H39A 0.9600
C39 H39B 0.9600
C39 H39C 0.9600
C40 C41 1.382(9)
C40 C45 1.391(10)
C40 N6 1.398(7)
C41 C42 1.404(9)
C41 H41 0.9300
C42 C43 1.323(12)
C42 H42 0.9300
C43 C44 1.359(12)
C43 H43 0.9300
C44 C45 1.401(10)
C44 H44 0.9300
C45 H45 0.9300
C46 N7 1.324(6)
C46 N8 1.332(6)
C46 C47 1.553(7)
C46 Nd2 2.956(5)
C47 C49 1.516(8)
C47 C48 1.532(8)
C47 C50 1.541(8)
C48 H48A 0.9600
C48 H48B 0.9600
C48 H48C 0.9600
C49 H49A 0.9600
C49 H49B 0.9600
C49 H49C 0.9600
C50 H50A 0.9600
C50 H50B 0.9600
C50 H50C 0.9600
C51 C56 1.380(8)
C51 C52 1.382(8)
C51 N8 1.407(6)
C52 C53 1.386(8)
C52 H52 0.9300
C53 C54 1.372(10)
C53 H53 0.9300
C54 C55 1.359(10)
C54 H54 0.9300
C55 C56 1.382(8)
C55 H55 0.9300
C56 H56 0.9300
C57 C58 1.394(6)
C57 C62 1.403(7)
C57 N9 1.431(6)
C57 Nd1 2.950(5)
C58 C59 1.380(7)
C58 H58 0.9300
C59 C60 1.368(8)
C59 H59 0.9300
C60 C61 1.383(7)
C60 H60 0.9300
C61 C62 1.399(7)
C61 H61 0.9300
C62 N11 1.419(6)
C62 Nd2 2.961(5)
C63 N9 1.317(6)
C63 N10 1.338(6)
C63 C64 1.555(7)
C64 C66 1.528(8)
C64 C67 1.532(8)
C64 C65 1.540(7)
C65 H65A 0.9600
C65 H65B 0.9600
C65 H65C 0.9600
C66 H66A 0.9600
C66 H66B 0.9600
C66 H66C 0.9600
C67 H67A 0.9600
C67 H67B 0.9600
C67 H67C 0.9600
C68 C73 1.391(8)
C68 C69 1.400(7)
C68 N10 1.406(6)
C69 C70 1.380(8)
C69 H69 0.9300
C70 C71 1.368(9)
C70 H70 0.9300
C71 C72 1.370(9)
C71 H71 0.9300
C72 C73 1.399(8)
C72 H72 0.9300
C73 H73 0.9300
C74 N11 1.321(6)
C74 N12 1.341(6)
C74 C75 1.545(7)
C75 C78 1.521(7)
C75 C76 1.540(7)
C75 C77 1.549(7)
C76 H76A 0.9600
C76 H76B 0.9600
C76 H76C 0.9600
C77 H77A 0.9600
C77 H77B 0.9600
C77 H77C 0.9600
C78 H78A 0.9600
C78 H78B 0.9600
C78 H78C 0.9600
C79 C80 1.383(8)
C79 C84 1.388(8)
C79 N12 1.412(6)
C80 C81 1.409(9)
C80 H80 0.9300
C81 C82 1.370(10)
C81 H81 0.9300
C82 C83 1.357(10)
C82 H82 0.9300
C83 C84 1.387(9)
C83 H83 0.9300
C84 H84 0.9300
N1 Nd1 2.495(4)
N2 Nd1 2.435(4)
N3 Nd1 2.409(4)
N4 Nd1 2.443(4)
N5 Nd2 2.486(4)
N6 Nd2 2.435(4)
N7 Nd2 2.422(4)
N8 Nd2 2.468(4)
N9 Nd1 2.515(4)
N10 Nd2 2.491(4)
N11 Nd2 2.494(4)
N12 Nd1 2.507(4)

loop_
_geom_torsion_atom_site_label_1
_geom_torsion_atom_site_label_2
_geom_torsion_atom_site_label_3
_geom_torsion_atom_site_label_4
_geom_torsion
N1 C1 C2 C3 -172.2(5)
C6 C1 C2 C3 -3.4(8)
C1 C2 C3 C4 1.1(9)
C2 C3 C4 C5 0.7(9)
C3 C4 C5 C6 -0.2(9)
C4 C5 C6 N3 166.0(5)
C4 C5 C6 C1 -2.0(8)
C2 C1 C6 C5 3.8(8)
N1 C1 C6 C5 173.3(5)
C2 C1 C6 N3 -165.8(5)
N1 C1 C6 N3 3.7(7)
N2 C7 C8 C11 149.0(6)
N1 C7 C8 C11 -35.8(9)
Nd1 C7 C8 C11 56.2(17)
N2 C7 C8 C10 23.6(9)
N1 C7 C8 C10 -161.2(6)
Nd1 C7 C8 C10 -69.3(16)
N2 C7 C8 C9 -91.6(8)
N1 C7 C8 C9 83.6(7)
Nd1 C7 C8 C9 175.6(12)
C17 C12 C13 C14 -0.6(10)
N2 C12 C13 C14 -176.0(6)
C12 C13 C14 C15 -0.7(11)
C13 C14 C15 C16 1.3(12)
C14 C15 C16 C17 -0.5(12)
C13 C12 C17 C16 1.4(9)
N2 C12 C17 C16 176.7(6)
C15 C16 C17 C12 -0.9(11)
N3 C18 C19 C20 34.2(7)
N4 C18 C19 C20 -143.2(6)
N3 C18 C19 C22 -86.4(6)
N4 C18 C19 C22 96.2(6)
N3 C18 C19 C21 153.8(5)
N4 C18 C19 C21 -23.6(8)
C28 C23 C24 C25 4.7(9)
N4 C23 C24 C25 177.3(5)
C23 C24 C25 C26 -1.6(10)
C24 C25 C26 C27 -1.5(10)
C25 C26 C27 C28 1.5(10)
C24 C23 C28 C27 -4.7(8)
N4 C23 C28 C27 -177.3(5)
C26 C27 C28 C23 1.7(9)
C34 C29 C30 C31 -1.8(8)
N5 C29 C30 C31 -170.2(5)
C29 C30 C31 C32 -0.4(8)
C30 C31 C32 C33 1.2(8)
C31 C32 C33 C34 0.2(8)
C32 C33 C34 N7 165.4(5)
C32 C33 C34 C29 -2.3(8)
C30 C29 C34 C33 3.1(7)
N5 C29 C34 C33 172.2(4)
C30 C29 C34 N7 -166.4(5)
N5 C29 C34 N7 2.8(6)
N5 C35 C36 C37 -41.1(10)
N6 C35 C36 C37 136.8(7)
Nd2 C35 C36 C37 48.1(15)
N5 C35 C36 C39 -177.8(7)
N6 C35 C36 C39 0.1(11)
Nd2 C35 C36 C39 -88.6(14)
N5 C35 C36 C38 68.5(8)
N6 C35 C36 C38 -113.6(7)
Nd2 C35 C36 C38 157.7(9)
C45 C40 C41 C42 -1.1(10)
N6 C40 C41 C42 -174.3(6)
C40 C41 C42 C43 0.7(11)
C41 C42 C43 C44 -0.4(12)
C42 C43 C44 C45 0.7(12)
C41 C40 C45 C44 1.4(10)
N6 C40 C45 C44 174.6(6)
C43 C44 C45 C40 -1.2(12)
N7 C46 C47 C49 156.3(5)
N8 C46 C47 C49 -21.3(8)
N7 C46 C47 C48 -84.1(6)
N8 C46 C47 C48 98.3(6)
N7 C46 C47 C50 36.7(7)
N8 C46 C47 C50 -140.8(5)
C56 C51 C52 C53 -3.6(8)
N8 C51 C52 C53 -175.9(5)
C51 C52 C53 C54 1.0(9)
C52 C53 C54 C55 1.1(10)
C53 C54 C55 C56 -0.6(10)
C52 C51 C56 C55 4.0(9)
N8 C51 C56 C55 176.4(5)
C54 C55 C56 C51 -2.0(10)
C62 C57 C58 C59 -2.4(7)
N9 C57 C58 C59 165.4(5)
Nd1 C57 C58 C59 104.4(5)
C57 C58 C59 C60 -0.6(8)
C58 C59 C60 C61 2.5(8)
C59 C60 C61 C62 -1.4(8)
C60 C61 C62 C57 -1.5(7)
C60 C61 C62 N11 169.5(4)
C60 C61 C62 Nd2 108.1(5)
C58 C57 C62 C61 3.4(7)
N9 C57 C62 C61 -164.4(4)
Nd1 C57 C62 C61 -106.6(4)
C58 C57 C62 N11 -167.6(4)
N9 C57 C62 N11 24.6(6)
Nd1 C57 C62 N11 82.5(4)
C58 C57 C62 Nd2 -111.2(4)
N9 C57 C62 Nd2 80.9(4)
Nd1 C57 C62 Nd2 138.79(14)
N9 C63 C64 C66 85.7(5)
N10 C63 C64 C66 -97.8(6)
N9 C63 C64 C67 -150.7(5)
N10 C63 C64 C67 25.7(7)
N9 C63 C64 C65 -31.3(6)
N10 C63 C64 C65 145.1(5)
C73 C68 C69 C70 4.1(8)
N10 C68 C69 C70 176.7(5)
C68 C69 C70 C71 -2.7(9)
C69 C70 C71 C72 -0.3(10)
C70 C71 C72 C73 1.9(10)
C69 C68 C73 C72 -2.5(8)
N10 C68 C73 C72 -175.1(5)
C71 C72 C73 C68 -0.4(9)
N11 C74 C75 C78 -156.8(5)
N12 C74 C75 C78 20.5(7)
N11 C74 C75 C76 -35.0(6)
N12 C74 C75 C76 142.4(5)
N11 C74 C75 C77 81.0(5)
N12 C74 C75 C77 -101.6(5)
C84 C79 C80 C81 2.3(9)
N12 C79 C80 C81 176.2(5)
C79 C80 C81 C82 -2.4(10)
C80 C81 C82 C83 1.7(11)
C81 C82 C83 C84 -0.9(11)
C82 C83 C84 C79 0.7(10)
C80 C79 C84 C83 -1.5(9)
N12 C79 C84 C83 -175.5(5)
N2 C7 N1 C1 -147.0(5)
C8 C7 N1 C1 37.3(8)
Nd1 C7 N1 C1 -123.9(5)
N2 C7 N1 Nd1 -23.1(4)
C8 C7 N1 Nd1 161.1(5)
C2 C1 N1 C7 -105.4(7)
C6 C1 N1 C7 85.4(6)
C2 C1 N1 Nd1 139.6(4)
C6 C1 N1 Nd1 -29.6(6)
N1 C7 N2 C12 -167.4(5)
C8 C7 N2 C12 8.2(9)
Nd1 C7 N2 C12 168.8(6)
N1 C7 N2 Nd1 23.8(5)
C8 C7 N2 Nd1 -160.6(5)
C13 C12 N2 C7 -100.9(7)
C17 C12 N2 C7 83.9(8)
C13 C12 N2 Nd1 63.5(7)
C17 C12 N2 Nd1 -111.7(6)
N4 C18 N3 C6 176.7(6)
C19 C18 N3 C6 -1.0(10)
Nd1 C18 N3 C6 168.2(8)
N4 C18 N3 Nd1 8.5(5)
C19 C18 N3 Nd1 -169.2(4)
C5 C6 N3 C18 51.1(10)
C1 C6 N3 C18 -140.4(7)
C5 C6 N3 Nd1 -142.4(5)
C1 C6 N3 Nd1 26.2(6)
N3 C18 N4 C23 169.7(5)
C19 C18 N4 C23 -12.6(9)
Nd1 C18 N4 C23 178.1(7)
N3 C18 N4 Nd1 -8.4(5)
C19 C18 N4 Nd1 169.3(4)
C28 C23 N4 C18 -76.5(8)
C24 C23 N4 C18 111.0(7)
C28 C23 N4 Nd1 100.8(6)
C24 C23 N4 Nd1 -71.7(7)
N6 C35 N5 C29 -151.3(5)
C36 C35 N5 C29 26.8(10)
Nd2 C35 N5 C29 -126.7(6)
N6 C35 N5 Nd2 -24.6(5)
C36 C35 N5 Nd2 153.6(6)
C30 C29 N5 C35 -101.9(7)
C34 C29 N5 C35 89.2(7)
C30 C29 N5 Nd2 139.8(4)
C34 C29 N5 Nd2 -29.1(5)
N5 C35 N6 C40 -152.9(6)
C36 C35 N6 C40 29.0(10)
Nd2 C35 N6 C40 -178.1(7)
N5 C35 N6 Nd2 25.2(5)
C36 C35 N6 Nd2 -152.9(6)
C41 C40 N6 C35 -116.1(7)
C45 C40 N6 C35 70.8(9)
C41 C40 N6 Nd2 66.7(8)
C45 C40 N6 Nd2 -106.4(7)
N8 C46 N7 C34 -178.2(6)
C47 C46 N7 C34 4.0(10)
Nd2 C46 N7 C34 177.9(8)
N8 C46 N7 Nd2 3.9(5)
C47 C46 N7 Nd2 -173.9(4)
C33 C34 N7 C46 40.9(10)
C29 C34 N7 C46 -150.9(6)
C33 C34 N7 Nd2 -141.5(5)
C29 C34 N7 Nd2 26.8(6)
N7 C46 N8 C51 169.9(5)
C47 C46 N8 C51 -12.2(9)
Nd2 C46 N8 C51 173.8(7)
N7 C46 N8 Nd2 -3.8(4)
C47 C46 N8 Nd2 174.0(4)
C56 C51 N8 C46 109.6(7)
C52 C51 N8 C46 -78.3(7)
C56 C51 N8 Nd2 -78.8(7)
C52 C51 N8 Nd2 93.4(6)
N10 C63 N9 C57 5.7(7)
C64 C63 N9 C57 -177.8(4)
N10 C63 N9 Nd1 -145.2(4)
C64 C63 N9 Nd1 31.3(7)
C58 C57 N9 C63 109.3(5)
C62 C57 N9 C63 -83.1(6)
Nd1 C57 N9 C63 -163.2(4)
C58 C57 N9 Nd1 -87.6(4)
C62 C57 N9 Nd1 80.1(4)
N9 C63 N10 C68 -150.1(5)
C64 C63 N10 C68 33.7(7)
N9 C63 N10 Nd2 37.4(7)
C64 C63 N10 Nd2 -138.8(4)
C73 C68 N10 C63 -125.8(6)
C69 C68 N10 C63 61.8(7)
C73 C68 N10 Nd2 48.6(5)
C69 C68 N10 Nd2 -123.8(4)
N12 C74 N11 C62 9.4(7)
C75 C74 N11 C62 -173.2(4)
N12 C74 N11 Nd2 -145.5(4)
C75 C74 N11 Nd2 31.9(7)
C61 C62 N11 C74 102.7(5)
C57 C62 N11 C74 -86.4(5)
Nd2 C62 N11 C74 -165.4(4)
C61 C62 N11 Nd2 -91.9(4)
C57 C62 N11 Nd2 79.0(4)
N11 C74 N12 C79 -151.0(5)
C75 C74 N12 C79 31.8(7)
N11 C74 N12 Nd1 34.9(7)
C75 C74 N12 Nd1 -142.3(4)
C80 C79 N12 C74 61.1(7)
C84 C79 N12 C74 -125.1(6)
C80 C79 N12 Nd1 -123.2(5)
C84 C79 N12 Nd1 50.7(5)
